data_7233620
loop_
_publ_author_name
'Xie, Peizhong'
'Wo, Xiangyang'
'Yang, Xiaobo'
'Cai, Xinying'
'Li, Shuangshuang'
'Gao, Cuiqing'
'Fu, Weishan'
'Sun, Zuolian'
'Loh, Teck-Peng'

_publ_section_title
;
 Calcium-catalyzed regioselective dehydrative cross-coupling of
 propargylic alcohols with 1,3-dicarbonyl compounds
;
_journal_issue 19
_journal_name_full 'Green Chemistry'
_journal_page_first 5207
_journal_paper_doi 10.1039/C9GC02635E
_journal_volume 21
_journal_year 2019
_chemical_formula_sum 'C23 H22 O3'
_chemical_formula_weight 346.40
_space_group_crystal_system monoclinic
_space_group_IT_number 14
_space_group_name_Hall '-P 2yn'
_space_group_name_H-M_alt 'P 1 21/n 1'
_symmetry_space_group_name_Hall '-P 2yn'
_symmetry_space_group_name_H-M 'P 1 21/n 1'
_atom_sites_solution_hydrogens geom
_audit_block_doi 10.5517/ccdc.csd.cc23268p
_audit_creation_method SHELXL-2018/3
_audit_update_record
;
2019-07-05 deposited with the CCDC.    2019-09-01 downloaded from the CCDC.
;
_cell_angle_alpha 90
_cell_angle_beta 100.901(2)
_cell_angle_gamma 90
_cell_formula_units_Z 4
_cell_length_a 9.2617(4)
_cell_length_b 17.7294(9)
_cell_length_c 11.9398(5)
_cell_measurement_reflns_used 5402
_cell_measurement_temperature 193(2)
_cell_measurement_theta_max 27.49
_cell_measurement_theta_min 2.52
_cell_volume 1925.19(15)
_computing_structure_refinement 'SHELXL-2018/3 (Sheldrick, 2018)'
_computing_structure_solution 'SHELXT 2014/5 (Sheldrick, 2014)'
_diffrn_ambient_temperature 193(2)
_diffrn_measured_fraction_theta_full 0.992
_diffrn_measured_fraction_theta_max 0.992
_diffrn_measurement_device_type 'Bruker APEX-II CCD'
_diffrn_measurement_method '\f and \w scans'
_diffrn_radiation_type MoK\a
_diffrn_radiation_wavelength 0.71073
_diffrn_reflns_av_R_equivalents 0.0293
_diffrn_reflns_av_unetI/netI 0.0255
_diffrn_reflns_Laue_measured_fraction_full 0.992
_diffrn_reflns_Laue_measured_fraction_max 0.992
_diffrn_reflns_limit_h_max 11
_diffrn_reflns_limit_h_min -11
_diffrn_reflns_limit_k_max 21
_diffrn_reflns_limit_k_min -20
_diffrn_reflns_limit_l_max 14
_diffrn_reflns_limit_l_min -13
_diffrn_reflns_number 14179
_diffrn_reflns_point_group_measured_fraction_full 0.992
_diffrn_reflns_point_group_measured_fraction_max 0.992
_diffrn_reflns_theta_full 25.009
_diffrn_reflns_theta_max 25.008
_diffrn_reflns_theta_min 2.082
_exptl_absorpt_coefficient_mu 0.078
_exptl_crystal_density_diffrn 1.195
_exptl_crystal_description block
_exptl_crystal_F_000 736
_exptl_crystal_size_max 0.170
_exptl_crystal_size_mid 0.160
_exptl_crystal_size_min 0.110
_refine_diff_density_max 0.356
_refine_diff_density_min -0.378
_refine_diff_density_rms 0.036
_refine_ls_extinction_method none
_refine_ls_goodness_of_fit_ref 1.024
_refine_ls_hydrogen_treatment constr
_refine_ls_matrix_type full
_refine_ls_number_parameters 253
_refine_ls_number_reflns 3364
_refine_ls_number_restraints 24
_refine_ls_restrained_S_all 1.046
_refine_ls_R_factor_all 0.0807
_refine_ls_R_factor_gt 0.0642
_refine_ls_shift/su_max 0.000
_refine_ls_shift/su_mean 0.000
_refine_ls_structure_factor_coef Fsqd
_refine_ls_weighting_details 'w=1/[\s^2^(Fo^2^)+2.0000P] where P=(Fo^2^+2Fc^2^)/3'
_refine_ls_weighting_scheme calc
_refine_ls_wR_factor_gt 0.1117
_refine_ls_wR_factor_ref 0.1218
_reflns_Friedel_coverage 0.000
_reflns_number_gt 2687
_reflns_number_total 3364
_reflns_threshold_expression 'I > 2\s(I)'
_cod_data_source_file c9gc02635e2.cif
_cod_data_source_block 20190701ZH_NGD_XPZ_0m_a
_cod_depositor_comments 'Adding full bibliography for 7233620--7233621.cif.'
_cod_database_code 7233620
_shelx_shelxl_version_number 2018/3
_shelx_space_group_comment
;
The symmetry employed for this shelxl refinement is uniquely defined
by the following loop, which should always be used as a source of
symmetry information in preference to the above space-group names.
They are only intended as comments.
;
_shelx_estimated_absorpt_t_min 0.987
_shelx_estimated_absorpt_t_max 0.991

loop_
_space_group_symop_operation_xyz
'x, y, z'
'-x+1/2, y+1/2, -z+1/2'
'-x, -y, -z'
'x-1/2, -y-1/2, z-1/2'

loop_
_atom_site_label
_atom_site_type_symbol
_atom_site_fract_x
_atom_site_fract_y
_atom_site_fract_z
_atom_site_U_iso_or_equiv
_atom_site_adp_type
_atom_site_occupancy
_atom_site_site_symmetry_order
_atom_site_calc_flag
_atom_site_refinement_flags_posn
_atom_site_refinement_flags_adp
_atom_site_refinement_flags_occupancy
_atom_site_disorder_assembly
_atom_site_disorder_group
C1 C 0.4563(3) 0.32838(15) 0.7633(2) 0.0530(6) Uani 1 1 d . . . . .
H1A H 0.491664 0.286301 0.727192 0.064 Uiso 1 1 calc R U . . .
C2 C 0.4907(3) 0.33540(18) 0.8800(2) 0.0659(8) Uani 1 1 d . . . . .
H2A H 0.549709 0.298165 0.924084 0.079 Uiso 1 1 calc R U . . .
C3 C 0.4404(3) 0.3957(2) 0.9331(2) 0.0710(8) Uani 1 1 d . . . . .
H3A H 0.464093 0.400191 1.013832 0.085 Uiso 1 1 calc R U . . .
C4 C 0.3555(3) 0.44983(18) 0.8694(2) 0.0656(8) Uani 1 1 d . . . . .
H4A H 0.320928 0.491801 0.906235 0.079 Uiso 1 1 calc R U . . .
C5 C 0.3203(3) 0.44340(15) 0.7521(2) 0.0529(6) Uani 1 1 d . . . . .
H5A H 0.261645 0.480925 0.708409 0.063 Uiso 1 1 calc R U . . .
C6 C 0.3705(2) 0.38230(14) 0.69798(19) 0.0431(5) Uani 1 1 d . . . . .
C7 C 0.3339(2) 0.37487(13) 0.5760(2) 0.0452(6) Uani 1 1 d . . . . .
C8 C 0.3032(3) 0.36844(13) 0.4750(2) 0.0446(6) Uani 1 1 d . . . . .
C9 C 0.3628(3) 0.28125(13) 0.2095(2) 0.0512(6) Uani 1 1 d . . . . .
H9A H 0.264626 0.264786 0.182965 0.061 Uiso 1 1 calc R U . . .
C10 C 0.4738(3) 0.25377(15) 0.1586(2) 0.0643(8) Uani 1 1 d . . . . .
H10A H 0.451974 0.218643 0.097691 0.077 Uiso 1 1 calc R U . . .
C11 C 0.6157(4) 0.27711(17) 0.1960(3) 0.0721(9) Uani 1 1 d . . . . .
H11A H 0.692133 0.258153 0.160789 0.086 Uiso 1 1 calc R U . . .
C12 C 0.6482(3) 0.32810(18) 0.2846(3) 0.0739(9) Uani 1 1 d . . . . .
H12A H 0.746637 0.344422 0.310281 0.089 Uiso 1 1 calc R U . . .
C13 C 0.5361(3) 0.35538(15) 0.3361(2) 0.0592(7) Uani 1 1 d . . . . .
H13A H 0.558464 0.390072 0.397540 0.071 Uiso 1 1 calc R U . . .
C14 C 0.3917(3) 0.33243(13) 0.29851(19) 0.0434(5) Uani 1 1 d . . . . .
C15 C 0.2657(2) 0.36333(13) 0.34994(18) 0.0413(5) Uani 1 1 d . . . . .
H15A H 0.181015 0.327718 0.330029 0.050 Uiso 1 1 calc R U . . .
C16 C 0.0780(3) 0.46828(15) 0.3464(2) 0.0495(6) Uani 1 1 d . . . . .
C17 C 0.0945(3) 0.54994(16) 0.3766(3) 0.0677(8) Uani 1 1 d . . . . .
H17A H 0.109398 0.556760 0.460320 0.081 Uiso 1 1 calc R U . . .
H17B H 0.005670 0.578360 0.340766 0.081 Uiso 1 1 calc R U . . .
C18 C 0.2280(3) 0.57719(14) 0.3316(2) 0.0565(7) Uani 1 1 d . . . . .
H18A H 0.281380 0.616582 0.381869 0.068 Uiso 1 1 calc R U . . .
H18B H 0.199041 0.597824 0.253565 0.068 Uiso 1 1 calc R U . . .
C19 C 0.3223(3) 0.50654(13) 0.3318(2) 0.0504(6) Uani 1 1 d . . . . .
H19A H 0.387825 0.511344 0.275631 0.060 Uiso 1 1 calc R U . . .
H19B H 0.383344 0.498100 0.408290 0.060 Uiso 1 1 calc R U . . .
C20 C 0.2142(2) 0.44193(13) 0.29972(18) 0.0406(5) Uani 1 1 d . . . . .
C21 C 0.1697(3) 0.43729(17) 0.1704(2) 0.0590(7) Uani 1 1 d . . . . .
C22 C 0.0381(6) 0.3770(3) 0.0104(4) 0.0748(13) Uani 0.7 1 d . U P A 1
H22A H 0.028057 0.427433 -0.025755 0.090 Uiso 0.7 1 calc R U P A 1
H22B H 0.114141 0.347901 -0.019105 0.090 Uiso 0.7 1 calc R U P A 1
C23 C -0.1044(6) 0.3363(3) -0.0087(4) 0.0875(14) Uani 0.7 1 d . U P A 1
H23A H -0.139272 0.329025 -0.090694 0.131 Uiso 0.7 1 calc R U P A 1
H23B H -0.091397 0.287136 0.029316 0.131 Uiso 0.7 1 calc R U P A 1
H23C H -0.176731 0.365975 0.022725 0.131 Uiso 0.7 1 calc R U P A 1
O1 O -0.02243(19) 0.42784(11) 0.35817(16) 0.0647(5) Uani 1 1 d . . . . .
O2 O 0.2122(3) 0.47835(13) 0.10487(18) 0.0986(8) Uani 1 1 d . . . . .
O3 O 0.0739(2) 0.38295(13) 0.13945(15) 0.0801(7) Uani 1 1 d . . . . .
C23' C 0.0405(12) 0.3195(6) -0.0199(9) 0.071(3) Uani 0.3 1 d . U P A 2
H23D H -0.019878 0.305934 -0.093698 0.107 Uiso 0.3 1 calc R U P A 2
H23E H 0.133350 0.341580 -0.031964 0.107 Uiso 0.3 1 calc R U P A 2
H23F H 0.060913 0.274215 0.027514 0.107 Uiso 0.3 1 calc R U P A 2
C22' C -0.0321(16) 0.3700(8) 0.0329(11) 0.088(4) Uani 0.3 1 d . U P A 2
H22C H -0.125681 0.348958 0.047829 0.106 Uiso 0.3 1 calc R U P A 2
H22D H -0.052575 0.416946 -0.012198 0.106 Uiso 0.3 1 calc R U P A 2

loop_
_atom_site_aniso_label
_atom_site_aniso_U_11
_atom_site_aniso_U_22
_atom_site_aniso_U_33
_atom_site_aniso_U_23
_atom_site_aniso_U_13
_atom_site_aniso_U_12
C1 0.0490(14) 0.0650(17) 0.0446(14) 0.0002(12) 0.0075(11) 0.0002(13)
C2 0.0592(17) 0.088(2) 0.0473(15) 0.0052(15) 0.0024(13) 0.0017(16)
C3 0.073(2) 0.098(2) 0.0416(15) -0.0052(16) 0.0105(14) -0.0112(18)
C4 0.0716(19) 0.0721(19) 0.0586(17) -0.0143(15) 0.0267(15) -0.0098(16)
C5 0.0485(14) 0.0577(16) 0.0544(15) -0.0010(13) 0.0148(12) -0.0067(12)
C6 0.0358(12) 0.0530(14) 0.0407(12) 0.0002(11) 0.0081(10) -0.0119(11)
C7 0.0412(13) 0.0453(14) 0.0489(14) 0.0033(11) 0.0078(10) -0.0064(11)
C8 0.0454(13) 0.0428(13) 0.0445(14) 0.0016(10) 0.0059(10) -0.0042(11)
C9 0.0610(16) 0.0415(13) 0.0517(15) 0.0011(11) 0.0122(12) -0.0026(12)
C10 0.084(2) 0.0460(15) 0.0667(18) 0.0001(13) 0.0248(16) 0.0083(15)
C11 0.074(2) 0.0556(17) 0.093(2) 0.0068(17) 0.0343(18) 0.0233(16)
C12 0.0441(16) 0.070(2) 0.108(3) 0.0012(18) 0.0138(16) 0.0106(14)
C13 0.0447(14) 0.0522(16) 0.0780(19) -0.0077(14) 0.0046(13) 0.0027(12)
C14 0.0449(13) 0.0364(12) 0.0478(13) 0.0032(10) 0.0060(10) -0.0010(10)
C15 0.0394(12) 0.0422(13) 0.0413(12) -0.0015(10) 0.0051(10) -0.0080(10)
C16 0.0376(13) 0.0626(16) 0.0486(14) -0.0006(12) 0.0086(11) -0.0011(12)
C17 0.0571(17) 0.0599(17) 0.092(2) -0.0142(16) 0.0302(16) 0.0006(14)
C18 0.0550(16) 0.0486(15) 0.0681(17) 0.0017(13) 0.0171(13) 0.0030(12)
C19 0.0414(13) 0.0449(14) 0.0667(16) 0.0074(12) 0.0149(12) -0.0026(11)
C20 0.0347(11) 0.0472(13) 0.0402(12) 0.0030(10) 0.0077(9) 0.0007(10)
C21 0.0635(17) 0.0666(18) 0.0468(15) -0.0001(14) 0.0101(13) 0.0193(15)
C22 0.0755(16) 0.0769(16) 0.0710(15) -0.0002(10) 0.0117(10) 0.0009(10)
C23 0.096(2) 0.085(2) 0.078(2) -0.0017(16) 0.0070(16) -0.0156(17)
O1 0.0418(10) 0.0755(13) 0.0804(13) -0.0051(10) 0.0210(9) -0.0105(9)
O2 0.170(3) 0.0807(16) 0.0532(12) 0.0147(11) 0.0425(14) 0.0196(16)
O3 0.0789(14) 0.1056(17) 0.0452(11) -0.0114(11) -0.0151(10) 0.0001(13)
C23' 0.073(3) 0.066(3) 0.071(3) -0.0007(19) 0.0074(19) -0.0023(19)
C22' 0.088(4) 0.089(4) 0.088(4) 0.0003(10) 0.0158(12) -0.0012(10)

loop_
_atom_type_symbol
_atom_type_description
_atom_type_scat_dispersion_real
_atom_type_scat_dispersion_imag
_atom_type_scat_source
C C 0.0033 0.0016 'International Tables Vol C Tables 4.2.6.8 and 6.1.1.4'
H H 0.0000 0.0000 'International Tables Vol C Tables 4.2.6.8 and 6.1.1.4'
Cl Cl 0.1484 0.1585 'International Tables Vol C Tables 4.2.6.8 and 6.1.1.4'
N N 0.0061 0.0033 'International Tables Vol C Tables 4.2.6.8 and 6.1.1.4'
O O 0.0106 0.0060 'International Tables Vol C Tables 4.2.6.8 and 6.1.1.4'

loop_
_geom_angle_atom_site_label_1
_geom_angle_atom_site_label_2
_geom_angle_atom_site_label_3
_geom_angle
C6 C1 C2 120.4(3)
C6 C1 H1A 119.8
C2 C1 H1A 119.8
C3 C2 C1 120.4(3)
C3 C2 H2A 119.8
C1 C2 H2A 119.8
C4 C3 C2 119.8(3)
C4 C3 H3A 120.1
C2 C3 H3A 120.1
C3 C4 C5 120.3(3)
C3 C4 H4A 119.9
C5 C4 H4A 119.9
C6 C5 C4 120.1(3)
C6 C5 H5A 120.0
C4 C5 H5A 120.0
C5 C6 C1 119.0(2)
C5 C6 C7 120.5(2)
C1 C6 C7 120.5(2)
C8 C7 C6 179.7(3)
C7 C8 C15 178.0(3)
C14 C9 C10 121.1(3)
C14 C9 H9A 119.4
C10 C9 H9A 119.4
C11 C10 C9 120.0(3)
C11 C10 H10A 120.0
C9 C10 H10A 120.0
C10 C11 C12 120.3(3)
C10 C11 H11A 119.9
C12 C11 H11A 119.9
C13 C12 C11 119.6(3)
C13 C12 H12A 120.2
C11 C12 H12A 120.2
C12 C13 C14 120.7(3)
C12 C13 H13A 119.7
C14 C13 H13A 119.7
C9 C14 C13 118.4(2)
C9 C14 C15 119.6(2)
C13 C14 C15 122.0(2)
C8 C15 C14 112.38(19)
C8 C15 C20 109.41(18)
C14 C15 C20 111.73(18)
C8 C15 H15A 107.7
C14 C15 H15A 107.7
C20 C15 H15A 107.7
O1 C16 C17 126.5(2)
O1 C16 C20 124.3(2)
C17 C16 C20 109.1(2)
C16 C17 C18 106.0(2)
C16 C17 H17A 110.5
C18 C17 H17A 110.5
C16 C17 H17B 110.5
C18 C17 H17B 110.5
H17A C17 H17B 108.7
C17 C18 C19 104.0(2)
C17 C18 H18A 110.9
C19 C18 H18A 110.9
C17 C18 H18B 110.9
C19 C18 H18B 110.9
H18A C18 H18B 109.0
C20 C19 C18 105.54(19)
C20 C19 H19A 110.6
C18 C19 H19A 110.6
C20 C19 H19B 110.6
C18 C19 H19B 110.6
H19A C19 H19B 108.8
C19 C20 C21 109.6(2)
C19 C20 C16 102.98(19)
C21 C20 C16 107.42(19)
C19 C20 C15 115.95(18)
C21 C20 C15 110.3(2)
C16 C20 C15 110.10(18)
O2 C21 O3 123.6(3)
O2 C21 C20 125.0(3)
O3 C21 C20 111.3(2)
C23 C22 O3 102.0(4)
C23 C22 H22A 111.4
O3 C22 H22A 111.4
C23 C22 H22B 111.4
O3 C22 H22B 111.4
H22A C22 H22B 109.2
C22 C23 H23A 109.5
C22 C23 H23B 109.5
H23A C23 H23B 109.5
C22 C23 H23C 109.5
H23A C23 H23C 109.5
H23B C23 H23C 109.5
C21 O3 C22' 131.5(6)
C21 O3 C22 110.0(3)
C22' C23' H23D 109.5
C22' C23' H23E 109.5
H23D C23' H23E 109.5
C22' C23' H23F 109.5
H23D C23' H23F 109.5
H23E C23' H23F 109.5
C23' C22' O3 101.4(10)
C23' C22' H22C 111.5
O3 C22' H22C 111.5
C23' C22' H22D 111.5
O3 C22' H22D 111.5
H22C C22' H22D 109.3

loop_
_geom_bond_atom_site_label_1
_geom_bond_atom_site_label_2
_geom_bond_distance
C1 C6 1.385(3)
C1 C2 1.376(3)
C1 H1A 0.9500
C2 C3 1.369(4)
C2 H2A 0.9500
C3 C4 1.375(4)
C3 H3A 0.9500
C4 C5 1.382(4)
C4 H4A 0.9500
C5 C6 1.386(3)
C5 H5A 0.9500
C6 C7 1.438(3)
C7 C8 1.190(3)
C8 C15 1.471(3)
C9 C14 1.385(3)
C9 C10 1.379(4)
C9 H9A 0.9500
C10 C11 1.370(4)
C10 H10A 0.9500
C11 C12 1.381(4)
C11 H11A 0.9500
C12 C13 1.389(4)
C12 H12A 0.9500
C13 C14 1.389(3)
C13 H13A 0.9500
C14 C15 1.520(3)
C15 C20 1.556(3)
C15 H15A 1.0000
C16 O1 1.204(3)
C16 C17 1.493(4)
C16 C20 1.544(3)
C17 C18 1.517(3)
C17 H17A 0.9900
C17 H17B 0.9900
C18 C19 1.527(3)
C18 H18A 0.9900
C18 H18B 0.9900
C19 C20 1.522(3)
C19 H19A 0.9900
C19 H19B 0.9900
C20 C21 1.523(3)
C21 O2 1.189(3)
C21 O3 1.314(3)
C22 C23 1.483(7)
C22 O3 1.517(5)
C22 H22A 0.9900
C22 H22B 0.9900
C23 H23A 0.9800
C23 H23B 0.9800
C23 H23C 0.9800
O3 C22' 1.471(13)
C23' C22' 1.346(16)
C23' H23D 0.9800
C23' H23E 0.9800
C23' H23F 0.9800
C22' H22C 0.9900
C22' H22D 0.9900
